data_2220134
loop_
_publ_author_name
'Zhang, Bing-Xiang'

_publ_section_title
;
 4-Chloro-<i>N</i>-(3-phenylallylidene)aniline
;
_journal_coeditor_code CV2477
_journal_issue 12
_journal_name_full 'Acta Crystallographica Section E'
_journal_page_first o2478
_journal_paper_doi 10.1107/S1600536808039391
_journal_volume 64
_journal_year 2008
_chemical_formula_iupac 'C15 H12 Cl N'
_chemical_formula_moiety 'C15 H12 Cl N'
_chemical_formula_sum 'C15 H12 Cl N'
_chemical_formula_weight 241.71
_chemical_name_systematic
;
4-Chloro-N-(3-phenylallylidene)aniline
;
_space_group_IT_number 33
_symmetry_cell_setting orthorhombic
_symmetry_space_group_name_Hall 'P 2c -2n'
_symmetry_space_group_name_H-M 'P n a 21'
_atom_sites_solution_hydrogens geom
_atom_sites_solution_primary direct
_atom_sites_solution_secondary difmap
_cell_angle_alpha 90.00
_cell_angle_beta 90.00
_cell_angle_gamma 90.00
_cell_formula_units_Z 4
_cell_length_a 7.7333(7)
_cell_length_b 5.5957(5)
_cell_length_c 29.383(3)
_cell_measurement_reflns_used 3328
_cell_measurement_temperature 295(2)
_cell_measurement_theta_max 27.18
_cell_measurement_theta_min 2.72
_cell_volume 1271.5(2)
_computing_cell_refinement 'APEX2 (Bruker, 2005)'
_computing_data_collection 'APEX2 (Bruker, 2005)'
_computing_data_reduction 'SAINT (Bruker, 2005)'
_computing_molecular_graphics 'SHELXTL (Sheldrick, 2008)'
_computing_publication_material 'SHELXTL (Sheldrick, 2008)'
_computing_structure_refinement 'SHELXTL (Sheldrick, 2008)'
_computing_structure_solution 'SHELXTL (Sheldrick, 2008)'
_diffrn_ambient_temperature 295(2)
_diffrn_measured_fraction_theta_full 0.999
_diffrn_measured_fraction_theta_max 0.999
_diffrn_measurement_device_type 'Bruker APEXII CCD area-detector'
_diffrn_measurement_method '\f and \w'
_diffrn_radiation_monochromator graphite
_diffrn_radiation_source 'fine-focus sealed tube'
_diffrn_radiation_type MoK\a
_diffrn_radiation_wavelength 0.71073
_diffrn_reflns_av_R_equivalents 0.0157
_diffrn_reflns_av_sigmaI/netI 0.0193
_diffrn_reflns_limit_h_max 9
_diffrn_reflns_limit_h_min -9
_diffrn_reflns_limit_k_max 4
_diffrn_reflns_limit_k_min -6
_diffrn_reflns_limit_l_max 35
_diffrn_reflns_limit_l_min -32
_diffrn_reflns_number 6043
_diffrn_reflns_theta_full 25.04
_diffrn_reflns_theta_max 25.04
_diffrn_reflns_theta_min 2.77
_exptl_absorpt_coefficient_mu 0.276
_exptl_absorpt_correction_T_max 0.9783
_exptl_absorpt_correction_T_min 0.9598
_exptl_absorpt_correction_type multi-scan
_exptl_absorpt_process_details '(SADABS; Bruker, 2005)'
_exptl_crystal_colour yellow
_exptl_crystal_density_diffrn 1.263
_exptl_crystal_density_method 'not measured'
_exptl_crystal_description block
_exptl_crystal_F_000 504
_exptl_crystal_size_max 0.15
_exptl_crystal_size_mid 0.12
_exptl_crystal_size_min 0.08
_refine_diff_density_max 0.090
_refine_diff_density_min -0.147
_refine_ls_abs_structure_details 'Flack (1983), 1031 Friedel pairs'
_refine_ls_abs_structure_Flack 0.07(5)
_refine_ls_extinction_method none
_refine_ls_goodness_of_fit_ref 1.055
_refine_ls_hydrogen_treatment constr
_refine_ls_matrix_type full
_refine_ls_number_parameters 154
_refine_ls_number_reflns 2187
_refine_ls_number_restraints 0
_refine_ls_restrained_S_all 1.055
_refine_ls_R_factor_all 0.0281
_refine_ls_R_factor_gt 0.0257
_refine_ls_shift/su_max 0.001
_refine_ls_shift/su_mean 0.000
_refine_ls_structure_factor_coef Fsqd
_refine_ls_weighting_details 'calc w=1/[\s^2^(Fo^2^)+(0.0375P)^2^+0.0706P] where P=(Fo^2^+2Fc^2^)/3'
_refine_ls_weighting_scheme calc
_refine_ls_wR_factor_gt 0.0647
_refine_ls_wR_factor_ref 0.0664
_reflns_number_gt 2042
_reflns_number_total 2187
_reflns_threshold_expression I>2\s(I)
_cod_data_source_file cv2477.cif
_cod_data_source_block I
_cod_depositor_comments
;
The following automatic conversions were performed:
'_symmetry_cell_setting' value 'Orthorhombic' changed to 'orthorhombic'
according to '/home/saulius/struct/CIF-dictionaries/cif_core.dic'
dictionary named 'cif_core.dic' version 2.4.1 from 2010-06-29.

Automatic conversion script
Id: cif_fix_enum 1527 2010-12-29 10:47:43Z saulius 

The following automatic conversions were performed:

'_symmetry_cell_setting' value 'Orthorhombic' changed to
'orthorhombic' according to
/home/saulius/struct/CIF-dictionaries/cif_core.dic dictionary named
'cif_core.dic' version 2.4.1 from 2010-06-29.

Automatic conversion script
Id: cif_fix_values 1715 2011-07-08 13:25:40Z adriana 
;
_cod_database_code 2220134
_cod_database_fobs_code 2220134

loop_
_symmetry_equiv_pos_as_xyz
'x, y, z'
'-x, -y, z+1/2'
'x+1/2, -y+1/2, z'
'-x+1/2, y+1/2, z+1/2'

loop_
_atom_site_type_symbol
_atom_site_label
_atom_site_fract_x
_atom_site_fract_y
_atom_site_fract_z
_atom_site_U_iso_or_equiv
_atom_site_adp_type
_atom_site_calc_flag
_atom_site_refinement_flags
_atom_site_occupancy
Cl Cl1 0.65759(7) 0.44278(11) 0.969692(18) 0.08065(18) Uani d . 1
N N1 0.87735(18) 0.5317(3) 0.77774(5) 0.0522(3) Uani d . 1
C C1 0.7249(2) 0.4739(3) 0.91350(6) 0.0509(4) Uani d . 1
C C2 0.8238(2) 0.6663(3) 0.90138(5) 0.0535(4) Uani d . 1
H H2 0.8555 0.7795 0.9230 0.064 Uiso calc R 1
C C3 0.8761(2) 0.6907(3) 0.85660(5) 0.0503(4) Uani d . 1
H H3 0.9443 0.8203 0.8483 0.060 Uiso calc R 1
C C4 0.82813(19) 0.5241(3) 0.82396(6) 0.0430(3) Uani d . 1
C C5 0.7294(2) 0.3300(3) 0.83740(6) 0.0483(4) Uani d . 1
H H5 0.6984 0.2152 0.8160 0.058 Uiso calc R 1
C C6 0.6762(2) 0.3037(3) 0.88200(6) 0.0524(4) Uani d . 1
H H6 0.6088 0.1737 0.8906 0.063 Uiso calc R 1
C C7 0.9240(2) 0.7278(3) 0.75959(6) 0.0499(4) Uani d . 1
H H7 0.9253 0.8657 0.7773 0.060 Uiso calc R 1
C C8 0.9747(2) 0.7431(3) 0.71272(5) 0.0477(3) Uani d . 1
H H8 0.9650 0.6067 0.6948 0.057 Uiso calc R 1
C C9 1.0343(2) 0.9406(3) 0.69352(5) 0.0504(4) Uani d . 1
H H9 1.0425 1.0744 0.7122 0.060 Uiso calc R 1
C C10 1.0884(2) 0.9711(3) 0.64651(5) 0.0421(3) Uani d . 1
C C11 1.1805(2) 1.1742(3) 0.63356(5) 0.0493(4) Uani d . 1
H H11 1.2065 1.2901 0.6552 0.059 Uiso calc R 1
C C12 1.2339(2) 1.2059(3) 0.58897(6) 0.0541(4) Uani d . 1
H H12 1.2960 1.3419 0.5810 0.065 Uiso calc R 1
C C13 1.1957(2) 1.0385(3) 0.55664(6) 0.0531(4) Uani d . 1
H H13 1.2307 1.0608 0.5267 0.064 Uiso calc R 1
C C14 1.1043(2) 0.8352(3) 0.56881(5) 0.0505(4) Uani d . 1
H H14 1.0791 0.7201 0.5470 0.061 Uiso calc R 1
C C15 1.0509(2) 0.8028(3) 0.61284(5) 0.0452(3) Uani d . 1
H H15 0.9886 0.6664 0.6204 0.054 Uiso calc R 1

loop_
_atom_site_aniso_label
_atom_site_aniso_U_11
_atom_site_aniso_U_22
_atom_site_aniso_U_33
_atom_site_aniso_U_12
_atom_site_aniso_U_13
_atom_site_aniso_U_23
Cl1 0.0921(4) 0.1047(4) 0.0451(2) -0.0037(3) 0.0100(2) 0.0165(3)
N1 0.0539(8) 0.0588(8) 0.0439(8) -0.0028(6) 0.0035(6) 0.0003(6)
C1 0.0462(9) 0.0647(11) 0.0417(8) 0.0070(8) 0.0009(7) 0.0096(8)
C2 0.0597(10) 0.0562(10) 0.0448(9) -0.0048(8) -0.0048(7) -0.0015(8)
C3 0.0522(9) 0.0502(9) 0.0487(9) -0.0114(8) -0.0012(7) 0.0045(8)
C4 0.0383(7) 0.0467(8) 0.0441(8) 0.0020(6) -0.0021(7) 0.0021(7)
C5 0.0484(9) 0.0431(8) 0.0535(9) -0.0021(7) 0.0010(7) -0.0011(7)
C6 0.0496(9) 0.0503(9) 0.0573(10) -0.0071(7) 0.0031(8) 0.0092(8)
C7 0.0480(8) 0.0569(9) 0.0448(8) 0.0002(7) -0.0011(7) 0.0019(7)
C8 0.0464(8) 0.0556(9) 0.0412(7) -0.0002(7) -0.0005(7) -0.0001(6)
C9 0.0534(9) 0.0527(9) 0.0450(8) -0.0019(7) -0.0028(7) -0.0021(7)
C10 0.0392(7) 0.0449(8) 0.0423(8) 0.0034(6) -0.0041(6) 0.0052(6)
C11 0.0499(9) 0.0444(8) 0.0537(9) -0.0028(7) -0.0055(7) 0.0005(7)
C12 0.0515(10) 0.0483(9) 0.0625(11) -0.0021(7) 0.0037(8) 0.0143(8)
C13 0.0553(10) 0.0565(10) 0.0477(10) 0.0064(7) 0.0035(7) 0.0099(8)
C14 0.0584(10) 0.0500(9) 0.0432(9) 0.0057(7) -0.0044(7) -0.0017(7)
C15 0.0481(8) 0.0426(7) 0.0449(8) -0.0032(7) -0.0052(7) 0.0041(7)

loop_
_atom_type_symbol
_atom_type_description
_atom_type_scat_dispersion_real
_atom_type_scat_dispersion_imag
_atom_type_scat_source
C C 0.0033 0.0016 'International Tables Vol C Tables 4.2.6.8 and 6.1.1.4'
H H 0.0000 0.0000 'International Tables Vol C Tables 4.2.6.8 and 6.1.1.4'
N N 0.0061 0.0033 'International Tables Vol C Tables 4.2.6.8 and 6.1.1.4'
Cl Cl 0.1484 0.1585 'International Tables Vol C Tables 4.2.6.8 and 6.1.1.4'

loop_
_geom_angle_atom_site_label_1
_geom_angle_atom_site_label_2
_geom_angle_atom_site_label_3
_geom_angle
C7 N1 C4 120.37(14)
C2 C1 C6 121.41(16)
C2 C1 Cl1 119.54(14)
C6 C1 Cl1 119.05(14)
C1 C2 C3 119.25(16)
C1 C2 H2 120.4
C3 C2 H2 120.4
C2 C3 C4 120.87(15)
C2 C3 H3 119.6
C4 C3 H3 119.6
C5 C4 C3 118.49(15)
C5 C4 N1 116.52(14)
C3 C4 N1 124.95(14)
C6 C5 C4 121.20(15)
C6 C5 H5 119.4
C4 C5 H5 119.4
C5 C6 C1 118.77(15)
C5 C6 H6 120.6
C1 C6 H6 120.6
N1 C7 C8 122.08(15)
N1 C7 H7 119.0
C8 C7 H7 119.0
C9 C8 C7 123.66(15)
C9 C8 H8 118.2
C7 C8 H8 118.2
C8 C9 C10 127.14(15)
C8 C9 H9 116.4
C10 C9 H9 116.4
C11 C10 C15 117.55(14)
C11 C10 C9 120.17(14)
C15 C10 C9 122.27(14)
C12 C11 C10 121.00(15)
C12 C11 H11 119.5
C10 C11 H11 119.5
C13 C12 C11 120.35(16)
C13 C12 H12 119.8
C11 C12 H12 119.8
C12 C13 C14 119.57(15)
C12 C13 H13 120.2
C14 C13 H13 120.2
C15 C14 C13 120.39(15)
C15 C14 H14 119.8
C13 C14 H14 119.8
C14 C15 C10 121.14(14)
C14 C15 H15 119.4
C10 C15 H15 119.4

loop_
_geom_bond_atom_site_label_1
_geom_bond_atom_site_label_2
_geom_bond_distance
Cl1 C1 1.7399(17)
N1 C7 1.273(2)
N1 C4 1.411(2)
C1 C2 1.368(2)
C1 C6 1.380(3)
C2 C3 1.383(2)
C2 H2 0.9300
C3 C4 1.388(2)
C3 H3 0.9300
C4 C5 1.385(2)
C5 C6 1.382(2)
C5 H5 0.9300
C6 H6 0.9300
C7 C8 1.434(2)
C7 H7 0.9300
C8 C9 1.324(2)
C8 H8 0.9300
C9 C10 1.454(2)
C9 H9 0.9300
C10 C11 1.394(2)
C10 C15 1.397(2)
C11 C12 1.385(2)
C11 H11 0.9300
C12 C13 1.367(3)
C12 H12 0.9300
C13 C14 1.386(3)
C13 H13 0.9300
C14 C15 1.370(2)
C14 H14 0.9300
C15 H15 0.9300

loop_
_geom_torsion_atom_site_label_1
_geom_torsion_atom_site_label_2
_geom_torsion_atom_site_label_3
_geom_torsion_atom_site_label_4
_geom_torsion
C6 C1 C2 C3 0.0(3)
Cl1 C1 C2 C3 -179.67(13)
C1 C2 C3 C4 0.6(2)
C2 C3 C4 C5 -1.3(2)
C2 C3 C4 N1 -178.92(16)
C7 N1 C4 C5 160.20(15)
C7 N1 C4 C3 -22.1(2)
C3 C4 C5 C6 1.3(2)
N1 C4 C5 C6 179.18(14)
C4 C5 C6 C1 -0.7(2)
C2 C1 C6 C5 0.1(2)
Cl1 C1 C6 C5 179.73(13)
C4 N1 C7 C8 -179.89(14)
N1 C7 C8 C9 -175.51(17)
C7 C8 C9 C10 179.94(15)
C8 C9 C10 C11 -166.99(16)
C8 C9 C10 C15 13.3(3)
C15 C10 C11 C12 -0.6(2)
C9 C10 C11 C12 179.69(15)
C10 C11 C12 C13 0.5(3)
C11 C12 C13 C14 -0.6(3)
C12 C13 C14 C15 0.7(2)
C13 C14 C15 C10 -0.7(2)
C11 C10 C15 C14 0.7(2)
C9 C10 C15 C14 -179.60(15)

loop_
_cod_related_entry_id
_cod_related_entry_database
_cod_related_entry_code
1 ChemSpider 4726985
